data_1569242
loop_
_publ_author_name
'Chang, Kai-Hsin'
'Peng, Yu-Chiang'
'Su, Kuan-Hsuan'
'Lin, Yi-Hsien'
'Liu, Jiun-Chi'
'Liu, Ying-Hsuan'
'Hsu, Chao-Hsien'
'Yang, Hsiao-Ching'
'Chou, Pi-Tai'

_publ_section_title
;
 Long-range hydrogen-bond relay catalyses the excited-state proton
 transfer reaction.
;
_journal_issue 26
_journal_name_full 'Chemical science'
_journal_page_first 7237
_journal_page_last 7247
_journal_paper_doi 10.1039/d3sc01441j
_journal_volume 14
_journal_year 2023
_chemical_absolute_configuration ad
_chemical_formula_sum 'C11 H8 N2'
_chemical_formula_weight 168.19
_space_group_crystal_system orthorhombic
_space_group_IT_number 19
_space_group_name_Hall 'P 2ac 2ab'
_space_group_name_H-M_alt 'P 21 21 21'
_atom_sites_solution_hydrogens mixed
_audit_block_doi 10.5517/ccdc.csd.cc2fj4ch
_audit_creation_method SHELXL-2019/1
_audit_update_record
;
2023-03-19 deposited with the CCDC.	2023-05-30 downloaded from the CCDC.
;
_cell_angle_alpha 90
_cell_angle_beta 90
_cell_angle_gamma 90
_cell_formula_units_Z 4
_cell_length_a 5.7781(2)
_cell_length_b 10.1450(4)
_cell_length_c 14.0978(4)
_cell_measurement_reflns_used 8321
_cell_measurement_temperature 200(2)
_cell_measurement_theta_max 30.01
_cell_measurement_theta_min 2.47
_cell_volume 826.40(5)
_computing_cell_refinement 'Bruker SAINT V8.40B (Bruker Nano, Inc., 2019)'
_computing_data_collection 'Bruker APEX3'
_computing_data_reduction 'Bruker SAINT V8.40B (Bruker Nano, Inc., 2019)'
_computing_molecular_graphics 'Bruker SHELXTL'
_computing_publication_material 'Bruker SHELXTL'
_computing_structure_refinement 'SHELXL-2019/1 (Sheldrick, 2019)'
_computing_structure_solution 'SHELXT (Sheldrick 2015)'
_diffrn_ambient_temperature 200(2)
_diffrn_measured_fraction_theta_full 1.000
_diffrn_measured_fraction_theta_max 1.000
_diffrn_measurement_device_type 'Bruker D8 VENTURE'
_diffrn_measurement_method '\f and \w scans'
_diffrn_radiation_type MoK\a
_diffrn_radiation_wavelength 0.71073
_diffrn_reflns_av_R_equivalents 0.0401
_diffrn_reflns_av_unetI/netI 0.0287
_diffrn_reflns_Laue_measured_fraction_full 1.000
_diffrn_reflns_Laue_measured_fraction_max 1.000
_diffrn_reflns_limit_h_max 7
_diffrn_reflns_limit_h_min -8
_diffrn_reflns_limit_k_max 14
_diffrn_reflns_limit_k_min -14
_diffrn_reflns_limit_l_max 19
_diffrn_reflns_limit_l_min -19
_diffrn_reflns_number 15065
_diffrn_reflns_point_group_measured_fraction_full 1.000
_diffrn_reflns_point_group_measured_fraction_max 1.000
_diffrn_reflns_theta_full 25.242
_diffrn_reflns_theta_max 30.000
_diffrn_reflns_theta_min 2.473
_exptl_absorpt_coefficient_mu 0.083
_exptl_absorpt_correction_T_max 0.9602
_exptl_absorpt_correction_T_min 0.8198
_exptl_absorpt_correction_type multi-scan
_exptl_absorpt_process_details 'Bruker SADABS'
_exptl_crystal_colour colourless
_exptl_crystal_density_diffrn 1.352
_exptl_crystal_description prism
_exptl_crystal_F_000 352
_exptl_crystal_size_max 0.185
_exptl_crystal_size_mid 0.166
_exptl_crystal_size_min 0.079
_refine_diff_density_max 0.212
_refine_diff_density_min -0.168
_refine_diff_density_rms 0.036
_refine_ls_abs_structure_details
; 
 Flack x determined using 864 quotients [(I+)-(I-)]/[(I+)+(I-)] 
 (Parsons, Flack and Wagner, Acta Cryst. B69 (2013) 249-259). 
;
_refine_ls_abs_structure_Flack -0.4(10)
_refine_ls_extinction_method none
_refine_ls_goodness_of_fit_ref 1.070
_refine_ls_hydrogen_treatment mixed
_refine_ls_matrix_type full
_refine_ls_number_parameters 122
_refine_ls_number_reflns 2423
_refine_ls_number_restraints 0
_refine_ls_restrained_S_all 1.070
_refine_ls_R_factor_all 0.0434
_refine_ls_R_factor_gt 0.0393
_refine_ls_shift/su_max 0.000
_refine_ls_shift/su_mean 0.000
_refine_ls_structure_factor_coef Fsqd
_refine_ls_weighting_details 'w=1/[\s^2^(Fo^2^)+(0.0547P)^2^+0.1496P] where P=(Fo^2^+2Fc^2^)/3'
_refine_ls_weighting_scheme calc
_refine_ls_wR_factor_gt 0.1069
_refine_ls_wR_factor_ref 0.1111
_reflns_Friedel_coverage 0.704
_reflns_Friedel_fraction_full 1.000
_reflns_Friedel_fraction_max 1.000
_reflns_number_gt 2235
_reflns_number_total 2423
_reflns_threshold_expression 'I > 2\s(I)'
_cod_data_source_file d3sc01441j3.cif
_cod_data_source_block ic20904
_cod_depositor_comments 'Adding full bibliography for 1569242.cif.'
_cod_database_code 1569242
_shelx_shelxl_version_number 2019/1
_shelx_space_group_comment
; 
The symmetry employed for this shelxl refinement is uniquely defined 
by the following loop, which should always be used as a source of 
symmetry information in preference to the above space-group names. 
They are only intended as comments. 
;
_shelx_estimated_absorpt_t_min 0.985
_shelx_estimated_absorpt_t_max 0.994

loop_
_space_group_symop_operation_xyz
'x, y, z'
'-x+1/2, -y, z+1/2'
'-x, y+1/2, -z+1/2'
'x+1/2, -y+1/2, -z'

loop_
_atom_site_label
_atom_site_type_symbol
_atom_site_fract_x
_atom_site_fract_y
_atom_site_fract_z
_atom_site_U_iso_or_equiv
_atom_site_adp_type
_atom_site_occupancy
_atom_site_site_symmetry_order
_atom_site_calc_flag
_atom_site_refinement_flags_posn
_atom_site_refinement_flags_adp
_atom_site_refinement_flags_occupancy
_atom_site_disorder_assembly
_atom_site_disorder_group
N1 N 0.2372(3) 0.94471(16) 0.29335(11) 0.0342(4) Uani 1 1 d . . . . .
H1 H 0.131(5) 0.963(3) 0.250(2) 0.054(7) Uiso 1 1 d . . . . .
C2 C 0.4168(3) 1.0271(2) 0.31803(13) 0.0369(4) Uani 1 1 d . . . . .
H2 H 0.426892 1.117323 0.300562 0.044 Uiso 1 1 calc R U . . .
C3 C 0.5779(3) 0.9621(2) 0.37073(13) 0.0379(4) Uani 1 1 d . . . . .
H3 H 0.714933 0.998364 0.397355 0.045 Uiso 1 1 calc R U . . .
C4 C 0.5861(3) 0.7141(2) 0.41941(12) 0.0341(4) Uani 1 1 d . . . . .
H4 H 0.728269 0.716687 0.453236 0.041 Uiso 1 1 calc R U . . .
C5 C 0.5472(4) 0.4741(2) 0.44768(13) 0.0390(4) Uani 1 1 d . . . . .
H5 H 0.689783 0.471645 0.481195 0.047 Uiso 1 1 calc R U . . .
C6 C 0.4239(4) 0.3618(2) 0.43475(14) 0.0424(5) Uani 1 1 d . . . . .
H6 H 0.479517 0.280173 0.458655 0.051 Uiso 1 1 calc R U . . .
C7 C 0.2125(4) 0.3678(2) 0.38549(14) 0.0397(5) Uani 1 1 d . . . . .
H7 H 0.128884 0.288009 0.377057 0.048 Uiso 1 1 calc R U . . .
N8 N 0.1232(3) 0.47621(17) 0.35041(11) 0.0344(4) Uani 1 1 d . . . . .
C9 C 0.1559(3) 0.70648(18) 0.32042(12) 0.0302(4) Uani 1 1 d . . . . .
H9 H 0.011814 0.705525 0.287987 0.036 Uiso 1 1 calc R U . . .
C10 C 0.2827(3) 0.82114(19) 0.32831(11) 0.0298(4) Uani 1 1 d . . . . .
C11 C 0.4996(3) 0.8274(2) 0.37821(12) 0.0311(4) Uani 1 1 d . . . . .
C12 C 0.4632(3) 0.59478(19) 0.41115(12) 0.0317(4) Uani 1 1 d . . . . .
C13 C 0.2451(3) 0.59156(18) 0.36144(11) 0.0290(3) Uani 1 1 d . . . . .

loop_
_atom_site_aniso_label
_atom_site_aniso_U_11
_atom_site_aniso_U_22
_atom_site_aniso_U_33
_atom_site_aniso_U_23
_atom_site_aniso_U_13
_atom_site_aniso_U_12
N1 0.0328(8) 0.0383(8) 0.0315(7) 0.0011(6) -0.0022(6) 0.0000(7)
C2 0.0403(10) 0.0388(9) 0.0316(8) -0.0019(7) 0.0054(8) -0.0041(8)
C3 0.0342(9) 0.0483(11) 0.0311(8) -0.0034(8) 0.0003(7) -0.0085(9)
C4 0.0230(7) 0.0525(11) 0.0268(8) -0.0021(7) -0.0016(6) -0.0007(7)
C5 0.0358(9) 0.0506(11) 0.0305(8) 0.0017(8) -0.0038(8) 0.0118(9)
C6 0.0501(12) 0.0420(10) 0.0352(9) 0.0028(8) -0.0024(9) 0.0120(9)
C7 0.0480(12) 0.0374(10) 0.0335(9) -0.0004(7) 0.0014(8) -0.0017(9)
N8 0.0341(8) 0.0386(8) 0.0306(7) 0.0002(6) -0.0018(6) -0.0004(7)
C9 0.0224(7) 0.0398(9) 0.0284(8) 0.0001(7) -0.0030(6) 0.0013(7)
C10 0.0254(8) 0.0403(9) 0.0239(7) -0.0020(6) -0.0005(6) 0.0010(7)
C11 0.0241(8) 0.0459(10) 0.0233(7) -0.0028(7) 0.0004(6) -0.0036(7)
C12 0.0264(8) 0.0455(10) 0.0232(7) -0.0004(7) -0.0001(6) 0.0060(7)
C13 0.0252(8) 0.0390(9) 0.0229(7) -0.0009(6) 0.0006(6) 0.0026(7)

loop_
_atom_type_symbol
_atom_type_description
_atom_type_scat_dispersion_real
_atom_type_scat_dispersion_imag
_atom_type_scat_source
C C 0.0033 0.0016 'International Tables Vol C Tables 4.2.6.8 and 6.1.1.4'
H H 0.0000 0.0000 'International Tables Vol C Tables 4.2.6.8 and 6.1.1.4'
N N 0.0061 0.0033 'International Tables Vol C Tables 4.2.6.8 and 6.1.1.4'

loop_
_geom_angle_atom_site_label_1
_geom_angle_atom_site_label_2
_geom_angle_atom_site_label_3
_geom_angle
_geom_angle_site_symmetry_1
_geom_angle_site_symmetry_3
_geom_angle_publ_flag
C10 N1 C2 108.62(16) . . ?
C3 C2 N1 111.09(18) . . ?
C2 C3 C11 106.47(17) . . ?
C11 C4 C12 119.86(16) . . ?
C6 C5 C12 119.87(18) . . ?
C5 C6 C7 119.12(19) . . ?
N8 C7 C6 124.34(19) . . ?
C7 N8 C13 118.01(16) . . ?
C10 C9 C13 118.28(15) . . ?
N1 C10 C9 129.78(16) . . ?
N1 C10 C11 107.57(16) . . ?
C9 C10 C11 122.65(16) . . ?
C4 C11 C10 118.94(17) . . ?
C4 C11 C3 134.84(17) . . ?
C10 C11 C3 106.22(17) . . ?
C4 C12 C5 122.75(16) . . ?
C4 C12 C13 120.02(16) . . ?
C5 C12 C13 117.21(17) . . ?
N8 C13 C9 118.28(15) . . ?
N8 C13 C12 121.46(16) . . ?
C9 C13 C12 120.23(16) . . ?

loop_
_geom_bond_atom_site_label_1
_geom_bond_atom_site_label_2
_geom_bond_distance
_geom_bond_site_symmetry_2
_geom_bond_publ_flag
N1 C10 1.372(2) . ?
N1 C2 1.377(3) . ?
C2 C3 1.361(3) . ?
C3 C11 1.444(3) . ?
C4 C11 1.381(3) . ?
C4 C12 1.409(3) . ?
C5 C6 1.356(3) . ?
C5 C12 1.415(3) . ?
C6 C7 1.406(3) . ?
C7 N8 1.312(3) . ?
N8 C13 1.375(2) . ?
C9 C10 1.379(2) . ?
C9 C13 1.400(2) . ?
C10 C11 1.439(2) . ?
C12 C13 1.442(2) . ?
